data_2220441
loop_
_publ_author_name
'Gao, Jing'
'Zhu, Bao-Yong'
'Cui, De-Liang'

_publ_section_title
Bis(\m-3-carboxy-2-oxidobenzoato)-\k^3^O^1^,<i>O</i>^2^:<i>O</i>^3^;\k^3^<i>O</i>^3^:O^1^,<i>O</i>^2^-bis[aqua(2,2'-bipyridine-\k^2^<i>N</i>,<i>N</i>')copper(II)]
_journal_coeditor_code CI2713
_journal_issue 1
_journal_name_full 'Acta Crystallographica Section E'
_journal_page_first m4
_journal_page_last m5
_journal_paper_doi 10.1107/S1600536808039913
_journal_volume 65
_journal_year 2009
_chemical_formula_iupac '[Cu (C8 H4 O5) (C10 H8 N2) (H2 O)]'
_chemical_formula_moiety 'C18 H14 Cu N2 O6'
_chemical_formula_sum 'C18 H14 Cu N2 O6'
_chemical_formula_weight 417.85
_chemical_name_systematic
;
Bis(\m-3-carboxy-2-oxidobenzoato)-
\k^3^O^1^,<i>O</i>^2^:<i>O</i>^3^;\k^3^<i>O</i>^3^:O^1^,<i>O</i>^2^-
bis[aqua(2,2'-bipyridine-\k^2^<i>N</i>,<i>N</i>')copper(II)]
;
_space_group_IT_number 2
_symmetry_cell_setting triclinic
_symmetry_space_group_name_Hall '-P 1'
_symmetry_space_group_name_H-M 'P -1'
_atom_sites_solution_hydrogens geom
_atom_sites_solution_primary direct
_atom_sites_solution_secondary difmap
_cell_angle_alpha 66.812(5)
_cell_angle_beta 68.070(5)
_cell_angle_gamma 89.269(5)
_cell_formula_units_Z 2
_cell_length_a 8.354(5)
_cell_length_b 10.635(5)
_cell_length_c 11.038(5)
_cell_measurement_reflns_used 3943
_cell_measurement_temperature 293(2)
_cell_measurement_theta_max 28.15
_cell_measurement_theta_min 2.11
_cell_volume 825.8(7)
_computing_cell_refinement 'SAINT (Bruker, 2005)'
_computing_data_collection 'APEX2 (Bruker, 2005)'
_computing_data_reduction 'SAINT (Bruker, 2005)'
_computing_molecular_graphics 'SHELXTL (Sheldrick, 2008)'
_computing_publication_material 'WinGX (Farrugia, 1999)'
_computing_structure_refinement 'SHELXL97 (Sheldrick, 2008)'
_computing_structure_solution 'SIR97 (Altomare <i>et al.</i>,  1999)'
_diffrn_ambient_temperature 293(2)
_diffrn_measured_fraction_theta_full 0.984
_diffrn_measured_fraction_theta_max 0.913
_diffrn_measurement_device_type 'Bruker APEXII area-detector'
_diffrn_measurement_method '\f and \w '
_diffrn_radiation_monochromator graphite
_diffrn_radiation_source 'fine-focus sealed tube'
_diffrn_radiation_type MoK\a
_diffrn_radiation_wavelength 0.71073
_diffrn_reflns_av_R_equivalents 0.0164
_diffrn_reflns_av_sigmaI/netI 0.0384
_diffrn_reflns_limit_h_max 10
_diffrn_reflns_limit_h_min -11
_diffrn_reflns_limit_k_max 14
_diffrn_reflns_limit_k_min -11
_diffrn_reflns_limit_l_max 14
_diffrn_reflns_limit_l_min -14
_diffrn_reflns_number 4985
_diffrn_reflns_theta_full 26.00
_diffrn_reflns_theta_max 28.15
_diffrn_reflns_theta_min 2.11
_diffrn_standards_number 0
_exptl_absorpt_coefficient_mu 1.364
_exptl_absorpt_correction_T_max 0.8013
_exptl_absorpt_correction_T_min 0.7721
_exptl_absorpt_correction_type multi-scan
_exptl_absorpt_process_details '(SADABS; Bruker, 2005)'
_exptl_crystal_colour green
_exptl_crystal_density_diffrn 1.680
_exptl_crystal_density_method 'not measured'
_exptl_crystal_description Block
_exptl_crystal_F_000 426
_exptl_crystal_size_max 0.20
_exptl_crystal_size_mid 0.20
_exptl_crystal_size_min 0.17
_refine_diff_density_max 0.324
_refine_diff_density_min -0.248
_refine_ls_extinction_method none
_refine_ls_goodness_of_fit_ref 1.170
_refine_ls_hydrogen_treatment constr
_refine_ls_matrix_type full
_refine_ls_number_parameters 247
_refine_ls_number_reflns 3686
_refine_ls_number_restraints 3
_refine_ls_restrained_S_all 1.170
_refine_ls_R_factor_all 0.0485
_refine_ls_R_factor_gt 0.0355
_refine_ls_shift/su_max 0.001
_refine_ls_shift/su_mean 0.000
_refine_ls_structure_factor_coef Fsqd
_refine_ls_weighting_details 'calc w=1/[\s^2^(Fo^2^)+(0.0284P)^2^+0.2P] where P=(Fo^2^+2Fc^2^)/3'
_refine_ls_weighting_scheme calc
_refine_ls_wR_factor_gt 0.0792
_refine_ls_wR_factor_ref 0.0838
_reflns_number_gt 2989
_reflns_number_total 3686
_reflns_threshold_expression I>2\s(I)
_cod_data_source_file ci2713.cif
_cod_data_source_block I
_cod_depositor_comments
;
The following automatic conversions were performed:
'_symmetry_cell_setting' value 'Triclinic' changed to 'triclinic'
according to '/home/saulius/struct/CIF-dictionaries/cif_core.dic'
dictionary named 'cif_core.dic' version 2.4.1 from 2010-06-29.

Automatic conversion script
Id: cif_fix_enum 1527 2010-12-29 10:47:43Z saulius 

The following automatic conversions were performed:

'_symmetry_cell_setting' value 'Triclinic' changed to 'triclinic'
according to /home/saulius/struct/CIF-dictionaries/cif_core.dic
dictionary named 'cif_core.dic' version 2.4.1 from 2010-06-29.

Automatic conversion script
Id: cif_fix_values 1715 2011-07-08 13:25:40Z adriana 

2017-07-12
Z value and formula fixed to values more according to usual
chemical conventions.                 miguel
;
_cod_original_formula_sum 'C36 H28 Cu2 N4 O12'
_cod_original_formula_weight 835.70
_cod_original_formula_moiety 'C36 H28 Cu2 N4 O12'
_cod_original_formula_iupac '[Cu2 (C8 H4 O5)2 (C10 H8 N2)2 (H2 O)2]'
_cod_original_formula_units_Z 1
_cod_database_code 2220441
_cod_database_fobs_code 2220441

loop_
_symmetry_equiv_pos_as_xyz
'x, y, z'
'-x, -y, -z'

loop_
_atom_site_type_symbol
_atom_site_label
_atom_site_fract_x
_atom_site_fract_y
_atom_site_fract_z
_atom_site_U_iso_or_equiv
_atom_site_adp_type
_atom_site_calc_flag
_atom_site_refinement_flags
_atom_site_occupancy
_atom_site_disorder_assembly
_atom_site_disorder_group
Cu Cu1 1.02424(4) 0.40419(3) 0.79285(3) 0.03492(11) Uani d . 1 . .
O O1 0.8041(2) 0.2876(2) 0.78123(19) 0.0477(5) Uani d D 1 . .
H H1A 0.8460 0.2870 0.7003 0.050(9) Uiso d RD 1 . .
H H1B 0.7220 0.3329 0.7808 0.073(11) Uiso d RD 1 . .
O O2 0.8826(2) 0.50132(17) 0.89930(16) 0.0386(4) Uani d . 1 . .
O O5 0.7156(2) 0.47764(18) 1.14597(18) 0.0428(4) Uani d D 1 . .
H H5 0.7925 0.4761 1.0720 0.079(11) Uiso d RD 1 . .
O O3 1.0772(2) 0.56037(18) 0.61539(18) 0.0475(5) Uani d . 1 . .
O O6 0.4835(2) 0.5775(2) 1.19418(19) 0.0472(5) Uani d . 1 . .
O O4 1.0474(3) 0.7547(2) 0.46051(18) 0.0546(5) Uani d . 1 . .
C C1 0.8480(3) 0.6833(2) 0.6998(2) 0.0328(5) Uani d . 1 . .
C C2 0.7521(3) 0.7865(3) 0.6566(3) 0.0429(6) Uani d . 1 . .
H H2 0.7839 0.8396 0.5588 0.052 Uiso calc R 1 . .
N N2 1.2225(3) 0.3176(2) 0.7039(2) 0.0342(5) Uani d . 1 . .
C C5 0.6589(3) 0.6344(2) 0.9478(2) 0.0319(5) Uani d . 1 . .
C C8 0.6095(3) 0.5615(3) 1.1045(3) 0.0351(5) Uani d . 1 . .
C C6 0.8000(3) 0.6034(2) 0.8478(2) 0.0297(5) Uani d . 1 . .
C C14 1.1417(3) 0.1660(2) 0.9492(3) 0.0344(5) Uani d . 1 . .
N N1 1.0135(3) 0.2428(2) 0.9707(2) 0.0343(5) Uani d . 1 . .
C C13 1.2642(3) 0.2115(2) 0.7976(3) 0.0345(5) Uani d . 1 . .
C C9 1.3259(3) 0.3668(3) 0.5628(3) 0.0420(6) Uani d . 1 . .
H H9 1.2961 0.4392 0.4976 0.050 Uiso calc R 1 . .
C C10 1.4742(4) 0.3132(3) 0.5122(3) 0.0507(7) Uani d . 1 . .
H H10 1.5434 0.3484 0.4142 0.061 Uiso calc R 1 . .
C C4 0.5662(3) 0.7384(3) 0.8979(3) 0.0416(6) Uani d . 1 . .
H H4 0.4723 0.7571 0.9635 0.050 Uiso calc R 1 . .
C C7 0.9998(3) 0.6649(3) 0.5847(3) 0.0371(6) Uani d . 1 . .
C C3 0.6113(4) 0.8133(3) 0.7535(3) 0.0482(7) Uani d . 1 . .
H H3 0.5477 0.8815 0.7212 0.058 Uiso calc R 1 . .
C C12 1.4127(4) 0.1550(3) 0.7521(3) 0.0485(7) Uani d . 1 . .
H H12 1.4408 0.0823 0.8182 0.058 Uiso calc R 1 . .
C C11 1.5186(4) 0.2078(3) 0.6077(3) 0.0536(8) Uani d . 1 . .
H H11 1.6199 0.1717 0.5755 0.064 Uiso calc R 1 . .
C C15 1.1534(4) 0.0535(3) 1.0627(3) 0.0464(7) Uani d . 1 . .
H H15 1.2411 0.0001 1.0461 0.056 Uiso calc R 1 . .
C C17 0.9043(4) 0.1000(3) 1.2207(3) 0.0521(7) Uani d . 1 . .
H H17 0.8221 0.0799 1.3130 0.063 Uiso calc R 1 . .
C C18 0.8958(4) 0.2081(3) 1.1050(3) 0.0442(6) Uani d . 1 . .
H H18 0.8051 0.2593 1.1202 0.053 Uiso calc R 1 . .
C C16 1.0337(4) 0.0218(3) 1.2004(3) 0.0537(8) Uani d . 1 . .
H H16 1.0410 -0.0519 1.2783 0.064 Uiso calc R 1 . .

loop_
_atom_site_aniso_label
_atom_site_aniso_U_11
_atom_site_aniso_U_22
_atom_site_aniso_U_33
_atom_site_aniso_U_12
_atom_site_aniso_U_13
_atom_site_aniso_U_23
Cu1 0.04080(18) 0.03336(18) 0.02357(16) 0.01615(13) -0.01105(12) -0.00717(12)
O1 0.0447(10) 0.0642(13) 0.0384(11) 0.0230(10) -0.0178(9) -0.0249(10)
O2 0.0488(10) 0.0383(10) 0.0242(8) 0.0205(8) -0.0135(7) -0.0103(7)
O5 0.0467(10) 0.0488(11) 0.0264(9) 0.0202(9) -0.0107(8) -0.0137(8)
O3 0.0555(11) 0.0443(11) 0.0262(9) 0.0261(9) -0.0092(8) -0.0059(8)
O6 0.0440(10) 0.0587(12) 0.0378(10) 0.0187(9) -0.0114(8) -0.0241(9)
O4 0.0678(13) 0.0475(11) 0.0248(9) 0.0273(10) -0.0096(9) -0.0011(8)
C1 0.0371(13) 0.0301(13) 0.0296(12) 0.0095(10) -0.0145(10) -0.0100(10)
C2 0.0507(16) 0.0395(15) 0.0331(14) 0.0143(12) -0.0185(12) -0.0085(12)
N2 0.0383(11) 0.0321(11) 0.0316(11) 0.0103(9) -0.0150(9) -0.0120(9)
C5 0.0338(12) 0.0318(13) 0.0309(12) 0.0079(10) -0.0134(10) -0.0136(10)
C8 0.0346(13) 0.0369(14) 0.0344(13) 0.0052(11) -0.0119(11) -0.0175(11)
C6 0.0330(12) 0.0277(12) 0.0288(12) 0.0082(10) -0.0136(10) -0.0110(10)
C14 0.0427(14) 0.0268(12) 0.0368(13) 0.0081(10) -0.0214(11) -0.0112(11)
N1 0.0406(11) 0.0293(11) 0.0287(10) 0.0083(9) -0.0135(9) -0.0083(9)
C13 0.0378(13) 0.0291(13) 0.0386(14) 0.0085(10) -0.0180(11) -0.0136(11)
C9 0.0462(15) 0.0398(15) 0.0351(14) 0.0097(12) -0.0124(12) -0.0148(12)
C10 0.0457(16) 0.0519(18) 0.0434(16) 0.0078(13) -0.0042(13) -0.0222(14)
C4 0.0396(14) 0.0444(15) 0.0417(15) 0.0171(12) -0.0144(12) -0.0210(12)
C7 0.0430(14) 0.0350(14) 0.0262(12) 0.0098(11) -0.0135(11) -0.0064(11)
C3 0.0534(16) 0.0428(16) 0.0479(16) 0.0251(13) -0.0246(14) -0.0149(13)
C12 0.0488(16) 0.0416(16) 0.0586(18) 0.0202(13) -0.0248(14) -0.0216(14)
C11 0.0397(15) 0.0534(18) 0.062(2) 0.0163(13) -0.0105(14) -0.0286(16)
C15 0.0559(17) 0.0329(14) 0.0512(17) 0.0139(12) -0.0295(14) -0.0108(13)
C17 0.0705(19) 0.0396(16) 0.0288(14) 0.0033(14) -0.0141(13) -0.0027(12)
C18 0.0507(16) 0.0360(14) 0.0351(14) 0.0103(12) -0.0132(12) -0.0082(12)
C16 0.076(2) 0.0358(15) 0.0418(16) 0.0098(14) -0.0311(15) -0.0020(13)

loop_
_atom_type_symbol
_atom_type_description
_atom_type_scat_dispersion_real
_atom_type_scat_dispersion_imag
_atom_type_scat_source
C C 0.0033 0.0016 'International Tables Vol C Tables 4.2.6.8 and 6.1.1.4'
N N 0.0061 0.0033 'International Tables Vol C Tables 4.2.6.8 and 6.1.1.4'
O O 0.0106 0.0060 'International Tables Vol C Tables 4.2.6.8 and 6.1.1.4'
Cu Cu 0.3201 1.2651 'International Tables Vol C Tables 4.2.6.8 and 6.1.1.4'
H H 0.0000 0.0000 'International Tables Vol C Tables 4.2.6.8 and 6.1.1.4'

loop_
_geom_angle_atom_site_label_1
_geom_angle_atom_site_label_2
_geom_angle_atom_site_label_3
_geom_angle_site_symmetry_1
_geom_angle_site_symmetry_3
_geom_angle
_geom_angle_publ_flag
O3 Cu1 O2 . . 91.52(8) ?
O3 Cu1 N2 . . 92.25(8) ?
O2 Cu1 N2 . . 162.60(8) ?
O3 Cu1 N1 . . 169.99(8) ?
O2 Cu1 N1 . . 93.53(8) ?
N2 Cu1 N1 . . 80.43(8) ?
O3 Cu1 O1 . . 96.20(8) ?
O2 Cu1 O1 . . 98.23(8) ?
N2 Cu1 O1 . . 98.25(8) ?
N1 Cu1 O1 . . 91.63(8) ?
O3 Cu1 O5 . 2_767 92.34(8) ?
O2 Cu1 O5 . 2_767 79.41(8) ?
N2 Cu1 O5 . 2_767 83.47(8) ?
N1 Cu1 O5 . 2_767 80.11(8) ?
O1 Cu1 O5 . 2_767 171.22(6) ?
Cu1 O1 H1A . . 105.3 ?
Cu1 O1 H1B . . 110.7 ?
H1A O1 H1B . . 104.9 ?
C6 O2 Cu1 . . 124.77(15) ?
C8 O5 H5 . . 107.2 ?
C7 O3 Cu1 . . 130.12(16) ?
C2 C1 C6 . . 118.8(2) ?
C2 C1 C7 . . 117.6(2) ?
C6 C1 C7 . . 123.6(2) ?
C3 C2 C1 . . 122.4(2) ?
C3 C2 H2 . . 118.8 ?
C1 C2 H2 . . 118.8 ?
C13 N2 C9 . . 118.9(2) ?
C13 N2 Cu1 . . 115.19(16) ?
C9 N2 Cu1 . . 125.39(17) ?
C4 C5 C6 . . 119.7(2) ?
C4 C5 C8 . . 118.5(2) ?
C6 C5 C8 . . 121.8(2) ?
O6 C8 O5 . . 119.4(2) ?
O6 C8 C5 . . 124.2(2) ?
O5 C8 C5 . . 116.3(2) ?
O2 C6 C1 . . 123.1(2) ?
O2 C6 C5 . . 118.1(2) ?
C1 C6 C5 . . 118.8(2) ?
N1 C14 C15 . . 121.3(2) ?
N1 C14 C13 . . 114.6(2) ?
C15 C14 C13 . . 124.1(2) ?
C18 N1 C14 . . 118.6(2) ?
C18 N1 Cu1 . . 126.46(17) ?
C14 N1 Cu1 . . 114.96(15) ?
N2 C13 C12 . . 121.3(2) ?
N2 C13 C14 . . 114.3(2) ?
C12 C13 C14 . . 124.5(2) ?
N2 C9 C10 . . 121.9(3) ?
N2 C9 H9 . . 119.0 ?
C10 C9 H9 . . 119.0 ?
C11 C10 C9 . . 119.1(3) ?
C11 C10 H10 . . 120.5 ?
C9 C10 H10 . . 120.5 ?
C3 C4 C5 . . 120.9(2) ?
C3 C4 H4 . . 119.5 ?
C5 C4 H4 . . 119.5 ?
O4 C7 O3 . . 121.6(2) ?
O4 C7 C1 . . 117.8(2) ?
O3 C7 C1 . . 120.6(2) ?
C4 C3 C2 . . 119.3(2) ?
C4 C3 H3 . . 120.3 ?
C2 C3 H3 . . 120.3 ?
C11 C12 C13 . . 119.1(3) ?
C11 C12 H12 . . 120.4 ?
C13 C12 H12 . . 120.4 ?
C10 C11 C12 . . 119.7(3) ?
C10 C11 H11 . . 120.2 ?
C12 C11 H11 . . 120.2 ?
C16 C15 C14 . . 119.2(3) ?
C16 C15 H15 . . 120.4 ?
C14 C15 H15 . . 120.4 ?
C16 C17 C18 . . 119.8(3) ?
C16 C17 H17 . . 120.1 ?
C18 C17 H17 . . 120.1 ?
N1 C18 C17 . . 122.2(3) ?
N1 C18 H18 . . 118.9 ?
C17 C18 H18 . . 118.9 ?
C17 C16 C15 . . 118.9(3) ?
C17 C16 H16 . . 120.5 ?
C15 C16 H16 . . 120.5 ?

loop_
_geom_bond_atom_site_label_1
_geom_bond_atom_site_label_2
_geom_bond_site_symmetry_2
_geom_bond_distance
_geom_bond_publ_flag
Cu1 O3 . 1.8976(18) y
Cu1 O2 . 1.9325(17) y
Cu1 N2 . 2.004(2) y
Cu1 N1 . 2.007(2) y
Cu1 O1 . 2.301(2) y
Cu1 O5 2_767 2.931(2) y
O1 H1A . 0.83 ?
O1 H1B . 0.83 ?
O2 C6 . 1.328(3) ?
O5 C8 . 1.324(3) ?
O5 H5 . 0.84 ?
O3 C7 . 1.272(3) ?
O6 C8 . 1.211(3) ?
O4 C7 . 1.233(3) ?
C1 C2 . 1.387(3) ?
C1 C6 . 1.407(3) ?
C1 C7 . 1.499(3) ?
C2 C3 . 1.378(4) ?
C2 H2 . 0.93 ?
N2 C13 . 1.344(3) ?
N2 C9 . 1.346(3) ?
C5 C4 . 1.394(3) ?
C5 C6 . 1.422(3) ?
C5 C8 . 1.477(3) ?
C14 N1 . 1.346(3) ?
C14 C15 . 1.385(3) ?
C14 C13 . 1.475(3) ?
N1 C18 . 1.338(3) ?
C13 C12 . 1.380(3) ?
C9 C10 . 1.374(4) ?
C9 H9 . 0.93 ?
C10 C11 . 1.362(4) ?
C10 H10 . 0.93 ?
C4 C3 . 1.369(4) ?
C4 H4 . 0.93 ?
C3 H3 . 0.93 ?
C12 C11 . 1.376(4) ?
C12 H12 . 0.93 ?
C11 H11 . 0.93 ?
C15 C16 . 1.376(4) ?
C15 H15 . 0.93 ?
C17 C16 . 1.361(4) ?
C17 C18 . 1.367(4) ?
C17 H17 . 0.93 ?
C18 H18 . 0.93 ?
C16 H16 . 0.93 ?

loop_
_geom_hbond_atom_site_label_D
_geom_hbond_atom_site_label_H
_geom_hbond_atom_site_label_A
_geom_hbond_site_symmetry_A
_geom_hbond_distance_DH
_geom_hbond_distance_HA
_geom_hbond_distance_DA
_geom_hbond_angle_DHA
O5 H5 O2 . 0.84 1.67 2.461(2) 156
O1 H1B O6 2_667 0.83 1.93 2.763(3) 173
O1 H1A O4 2_766 0.83 1.89 2.706(3) 167

loop_
_geom_torsion_atom_site_label_1
_geom_torsion_atom_site_label_2
_geom_torsion_atom_site_label_3
_geom_torsion_atom_site_label_4
_geom_torsion_site_symmetry_1
_geom_torsion_site_symmetry_2
_geom_torsion_site_symmetry_3
_geom_torsion_site_symmetry_4
_geom_torsion
_geom_torsion_publ_flag
O3 Cu1 O2 C6 . . . . 27.15(19) ?
N2 Cu1 O2 C6 . . . . 129.6(3) ?
N1 Cu1 O2 C6 . . . . -161.50(19) ?
O1 Cu1 O2 C6 . . . . -69.34(19) ?
O2 Cu1 O3 C7 . . . . -19.2(2) ?
N2 Cu1 O3 C7 . . . . 177.8(2) ?
N1 Cu1 O3 C7 . . . . -139.5(4) ?
O1 Cu1 O3 C7 . . . . 79.3(2) ?
C6 C1 C2 C3 . . . . -0.2(4) ?
C7 C1 C2 C3 . . . . -179.3(2) ?
O3 Cu1 N2 C13 . . . . 166.35(18) ?
O2 Cu1 N2 C13 . . . . 64.0(3) ?
N1 Cu1 N2 C13 . . . . -6.78(17) ?
O1 Cu1 N2 C13 . . . . -97.06(18) ?
O3 Cu1 N2 C9 . . . . -5.6(2) ?
O2 Cu1 N2 C9 . . . . -107.9(3) ?
N1 Cu1 N2 C9 . . . . -178.7(2) ?
O1 Cu1 N2 C9 . . . . 91.0(2) ?
C4 C5 C8 O6 . . . . 6.7(4) ?
C6 C5 C8 O6 . . . . -174.7(2) ?
C4 C5 C8 O5 . . . . -170.9(2) ?
C6 C5 C8 O5 . . . . 7.6(3) ?
Cu1 O2 C6 C1 . . . . -21.3(3) ?
Cu1 O2 C6 C5 . . . . 160.03(16) ?
C2 C1 C6 O2 . . . . 179.2(2) ?
C7 C1 C6 O2 . . . . -1.8(4) ?
C2 C1 C6 C5 . . . . -2.2(4) ?
C7 C1 C6 C5 . . . . 176.8(2) ?
C4 C5 C6 O2 . . . . -178.3(2) ?
C8 C5 C6 O2 . . . . 3.1(3) ?
C4 C5 C6 C1 . . . . 3.0(4) ?
C8 C5 C6 C1 . . . . -175.6(2) ?
C15 C14 N1 C18 . . . . -0.2(4) ?
C13 C14 N1 C18 . . . . 179.5(2) ?
C15 C14 N1 Cu1 . . . . 178.29(19) ?
C13 C14 N1 Cu1 . . . . -2.0(3) ?
O3 Cu1 N1 C18 . . . . 139.6(4) ?
O2 Cu1 N1 C18 . . . . 19.4(2) ?
N2 Cu1 N1 C18 . . . . -177.0(2) ?
O1 Cu1 N1 C18 . . . . -78.9(2) ?
O3 Cu1 N1 C14 . . . . -38.7(5) ?
O2 Cu1 N1 C14 . . . . -158.90(17) ?
N2 Cu1 N1 C14 . . . . 4.66(17) ?
O1 Cu1 N1 C14 . . . . 102.75(18) ?
C9 N2 C13 C12 . . . . 1.7(4) ?
Cu1 N2 C13 C12 . . . . -170.8(2) ?
C9 N2 C13 C14 . . . . -179.9(2) ?
Cu1 N2 C13 C14 . . . . 7.6(3) ?
N1 C14 C13 N2 . . . . -3.7(3) ?
C15 C14 C13 N2 . . . . 176.0(2) ?
N1 C14 C13 C12 . . . . 174.7(2) ?
C15 C14 C13 C12 . . . . -5.6(4) ?
C13 N2 C9 C10 . . . . -1.1(4) ?
Cu1 N2 C9 C10 . . . . 170.6(2) ?
N2 C9 C10 C11 . . . . -0.5(4) ?
C6 C5 C4 C3 . . . . -1.4(4) ?
C8 C5 C4 C3 . . . . 177.2(2) ?
Cu1 O3 C7 O4 . . . . -176.2(2) ?
Cu1 O3 C7 C1 . . . . 4.4(4) ?
C2 C1 C7 O4 . . . . 10.8(4) ?
C6 C1 C7 O4 . . . . -168.3(2) ?
C2 C1 C7 O3 . . . . -169.8(3) ?
C6 C1 C7 O3 . . . . 11.1(4) ?
C5 C4 C3 C2 . . . . -0.9(4) ?
C1 C2 C3 C4 . . . . 1.8(4) ?
N2 C13 C12 C11 . . . . -0.7(4) ?
C14 C13 C12 C11 . . . . -178.9(3) ?
C9 C10 C11 C12 . . . . 1.4(5) ?
C13 C12 C11 C10 . . . . -0.8(4) ?
N1 C14 C15 C16 . . . . -1.5(4) ?
C13 C14 C15 C16 . . . . 178.8(2) ?
C14 N1 C18 C17 . . . . 1.7(4) ?
Cu1 N1 C18 C17 . . . . -176.6(2) ?
C16 C17 C18 N1 . . . . -1.5(5) ?
C18 C17 C16 C15 . . . . -0.2(5) ?
C14 C15 C16 C17 . . . . 1.6(4) ?
O5 Cu1 O2 C6 2_767 . . . 119.26(19) ?
O5 Cu1 O3 C7 2_767 . . . -98.6(3) ?
O5 Cu1 N2 C13 2_767 . . . 74.20(18) ?
O5 Cu1 N2 C9 2_767 . . . -97.7(2) ?
O5 Cu1 N1 C18 2_767 . . . 98.1(2) ?
O5 Cu1 N1 C14 2_767 . . . -80.29(18) ?
